data_2021056
loop_
_publ_author_name
'C\'ardenas-Valenzuela, A. Jaquelin'
'Baldenebro-L\'opez, Jes\'us'
'Guerrero-\'Alvarez, Jorge A.'
'H\"opfl, Herbert'
'Glossman-Mitnik, Daniel'
'Campos-Gaxiola, Jos\'e J.'
'Cruz-Enr\'iquez, Adriana'

_publ_section_title
;
 Supramolecular arrangement and photophysical properties of a dinuclear
 cyanophenylboronic acid ester
;
_journal_coeditor_code JX3008
_journal_issue 4
_journal_name_full 'Acta Crystallographica Section C'
_journal_page_first
;
;
_journal_paper_doi 10.1107/S2053229618003583
_journal_volume 74
_journal_year 2018
_chemical_formula_iupac 'C19 H16 B2 N2 O4'
_chemical_formula_moiety 'C19 H16 B2 N2 O4'
_chemical_formula_sum 'C19 H16 B2 N2 O4'
_chemical_formula_weight 357.96
_chemical_name_systematic
;
4,4'-(2,4,8,10-Tetraoxa-3,9-diboraspiro[5.5]undecane-3,9-diyl)dibenzonitrile
;
_space_group_crystal_system monoclinic
_space_group_IT_number 14
_space_group_name_Hall '-P 2ybc'
_space_group_name_H-M_alt 'P 1 21/c 1'
_symmetry_space_group_name_Hall '-P 2ybc'
_symmetry_space_group_name_H-M 'P 1 21/c 1'
_atom_sites_solution_hydrogens geom
_atom_sites_solution_primary direct
_audit_creation_method
;
Olex2 1.2
(compiled 2015.01.26 svn.r3150 for OlexSys, GUI svn.r4998)
;
_cell_angle_alpha 90
_cell_angle_beta 105.465(10)
_cell_angle_gamma 90
_cell_formula_units_Z 4
_cell_length_a 14.2967(14)
_cell_length_b 11.5113(9)
_cell_length_c 11.0913(9)
_cell_measurement_reflns_used 4270
_cell_measurement_temperature 100.00(10)
_cell_measurement_theta_max 28.9260
_cell_measurement_theta_min 3.4420
_cell_volume 1759.2(3)
_computing_cell_refinement
;
CrysAlis PRO (Agilent, 2014)
;
_computing_data_collection
;
CrysAlis PRO (Agilent, 2014)
;
_computing_data_reduction
;
CrysAlis PRO (Agilent, 2014)
;
_computing_molecular_graphics
;
OLEX2 (Dolomanov <i>et al.</i>,  2009) and DIAMOND (Brandenburg,
1997)
;
_computing_publication_material
;
OLEX2 (Dolomanov <i>et al.</i>,  2009) and <i>WinGX</i> (Farrugia,
2012)
;
_computing_structure_refinement
;
SHELXL2014 (Sheldrick, 2015b)
;
_computing_structure_solution
;
SHELXT (Sheldrick, 2015a)
;
_diffrn_ambient_temperature 100.00(10)
_diffrn_detector_area_resol_mean 8.0769
_diffrn_measured_fraction_theta_full 0.999
_diffrn_measured_fraction_theta_max 0.999
_diffrn_measurement_device 'four-circle diffractometer'
_diffrn_measurement_device_type 'Agilent SuperNova Dual Source diffractometer with an EosS2 detector'
_diffrn_measurement_method '\w scans'
_diffrn_radiation_monochromator mirror
_diffrn_radiation_type MoK\a
_diffrn_radiation_wavelength 0.71073
_diffrn_reflns_av_R_equivalents 0.0456
_diffrn_reflns_limit_h_max 13
_diffrn_reflns_limit_h_min -16
_diffrn_reflns_limit_k_max 13
_diffrn_reflns_limit_k_min -13
_diffrn_reflns_limit_l_max 13
_diffrn_reflns_limit_l_min -13
_diffrn_reflns_number 12023
_diffrn_reflns_theta_full 24.994
_diffrn_reflns_theta_max 24.994
_diffrn_reflns_theta_min 2.600
_exptl_absorpt_coefficient_mu 0.093
_exptl_absorpt_correction_T_max 1.00000
_exptl_absorpt_correction_T_min 0.77412
_exptl_absorpt_correction_type multi-scan
_exptl_absorpt_process_details
;
(CrysAlis PRO; Agilent, 2014)
;
_exptl_crystal_colour 'translucent colourless'
_exptl_crystal_density_diffrn 1.351
_exptl_crystal_description prism
_exptl_crystal_F_000 744
_exptl_crystal_size_max 0.3
_exptl_crystal_size_mid 0.2
_exptl_crystal_size_min 0.2
_refine_diff_density_max 0.236
_refine_diff_density_min -0.252
_refine_ls_extinction_method none
_refine_ls_goodness_of_fit_ref 1.174
_refine_ls_hydrogen_treatment constr
_refine_ls_matrix_type full
_refine_ls_number_parameters 244
_refine_ls_number_reflns 3090
_refine_ls_number_restraints 0
_refine_ls_restrained_S_all 1.174
_refine_ls_R_factor_all 0.0800
_refine_ls_R_factor_gt 0.0674
_refine_ls_shift/su_max 0.000
_refine_ls_shift/su_mean 0.000
_refine_ls_structure_factor_coef Fsqd
_refine_ls_weighting_details 'w=1/[\s^2^(Fo^2^)+(0.0175P)^2^+3.8888P] where P=(Fo^2^+2Fc^2^)/3'
_refine_ls_weighting_scheme calc
_refine_ls_wR_factor_gt 0.1382
_refine_ls_wR_factor_ref 0.1437
_reflns_number_gt 2578
_reflns_number_total 3090
_reflns_threshold_expression 'I > 2\s(I)'
_cod_data_source_file jx3008sup1.cif
_cod_data_source_block I
_cod_original_cell_volume 1759.3(3)
_cod_database_code 2021056
_shelx_space_group_comment
;
The symmetry employed for this shelxl refinement is uniquely defined
by the following loop, which should always be used as a source of
symmetry information in preference to the above space-group names.
They are only intended as comments.
;

loop_
_space_group_symop_operation_xyz
'x, y, z'
'-x, y+1/2, -z+1/2'
'-x, -y, -z'
'x, -y-1/2, z-1/2'

loop_
_atom_site_type_symbol
_atom_site_label
_atom_site_fract_x
_atom_site_fract_y
_atom_site_fract_z
_atom_site_U_iso_or_equiv
_atom_site_adp_type
_atom_site_calc_flag
_atom_site_occupancy
O O1 0.36175(16) 0.80679(19) 0.3824(2) 0.0272(5) Uani d 1
O O2 0.29169(17) 0.86853(19) 0.54550(19) 0.0291(5) Uani d 1
O O3 0.22597(16) 0.46461(19) 0.40200(19) 0.0266(5) Uani d 1
O O4 0.14720(16) 0.61144(19) 0.25664(18) 0.0246(5) Uani d 1
N N1 0.4527(2) 1.4595(3) 0.3386(3) 0.0364(7) Uani d 1
N N2 -0.0250(2) 0.0775(3) -0.1535(3) 0.0356(7) Uani d 1
C C1 0.3451(2) 0.6870(3) 0.4053(3) 0.0260(7) Uani d 1
H H1A 0.4021 0.6556 0.4645 0.031 Uiso calc 1
H H1B 0.3351 0.6437 0.3278 0.031 Uiso calc 1
C C2 0.2568(2) 0.6713(3) 0.4570(3) 0.0251(7) Uani d 1
C C3 0.2677(3) 0.7515(3) 0.5694(3) 0.0299(8) Uani d 1
H H3A 0.2074 0.7516 0.5938 0.036 Uiso calc 1
H H3B 0.3181 0.7210 0.6390 0.036 Uiso calc 1
C C4 0.2526(3) 0.5463(3) 0.5028(3) 0.0311(8) Uani d 1
H H4A 0.3157 0.5252 0.5567 0.037 Uiso calc 1
H H4B 0.2060 0.5421 0.5521 0.037 Uiso calc 1
C C5 0.1637(2) 0.6960(3) 0.3563(3) 0.0264(7) Uani d 1
H H5A 0.1094 0.6951 0.3933 0.032 Uiso calc 1
H H5B 0.1673 0.7729 0.3221 0.032 Uiso calc 1
C C6 0.3632(2) 1.0192(3) 0.4320(3) 0.0244(7) Uani d 1
C C7 0.4124(2) 1.0445(3) 0.3409(3) 0.0271(7) Uani d 1
H H7 0.4298 0.9840 0.2957 0.033 Uiso calc 1
C C8 0.4354(2) 1.1573(3) 0.3172(3) 0.0279(8) Uani d 1
H H8 0.4682 1.1722 0.2569 0.033 Uiso calc 1
C C9 0.4093(2) 1.2486(3) 0.3841(3) 0.0262(7) Uani d 1
C C10 0.3619(2) 1.2252(3) 0.4771(3) 0.0262(7) Uani d 1
H H10 0.3453 1.2857 0.5230 0.031 Uiso calc 1
C C11 0.3403(2) 1.1126(3) 0.5000(3) 0.0253(7) Uani d 1
H H11 0.3095 1.0979 0.5624 0.030 Uiso calc 1
C C12 0.1460(2) 0.4041(3) 0.1807(3) 0.0232(7) Uani d 1
C C13 0.1059(2) 0.4327(3) 0.0552(3) 0.0257(7) Uani d 1
H H13 0.1060 0.5099 0.0305 0.031 Uiso calc 1
C C14 0.0661(2) 0.3489(3) -0.0336(3) 0.0275(8) Uani d 1
H H14 0.0388 0.3699 -0.1166 0.033 Uiso calc 1
C C15 0.0673(2) 0.2326(3) 0.0031(3) 0.0252(7) Uani d 1
C C16 0.1116(2) 0.2009(3) 0.1267(3) 0.0275(7) Uani d 1
H H16 0.1147 0.1233 0.1507 0.033 Uiso calc 1
C C17 0.1509(2) 0.2868(3) 0.2131(3) 0.0261(7) Uani d 1
H H17 0.1814 0.2655 0.2950 0.031 Uiso calc 1
C C18 0.4321(2) 1.3666(3) 0.3583(3) 0.0277(8) Uani d 1
C C19 0.0174(2) 0.1461(3) -0.0853(3) 0.0276(7) Uani d 1
B B1 0.3384(3) 0.8912(4) 0.4552(3) 0.0261(8) Uani d 1
B B2 0.1751(3) 0.4993(3) 0.2851(3) 0.0237(8) Uani d 1

loop_
_atom_site_aniso_label
_atom_site_aniso_U_11
_atom_site_aniso_U_22
_atom_site_aniso_U_33
_atom_site_aniso_U_12
_atom_site_aniso_U_13
_atom_site_aniso_U_23
O1 0.0334(13) 0.0254(12) 0.0256(11) -0.0028(10) 0.0128(10) -0.0021(10)
O2 0.0457(14) 0.0244(13) 0.0210(11) -0.0021(11) 0.0154(10) -0.0014(10)
O3 0.0369(13) 0.0212(12) 0.0212(11) -0.0030(10) 0.0068(10) -0.0004(9)
O4 0.0310(12) 0.0224(12) 0.0198(11) -0.0008(10) 0.0057(9) -0.0013(9)
N1 0.0455(19) 0.0331(19) 0.0368(17) 0.0012(15) 0.0216(15) 0.0046(14)
N2 0.0455(19) 0.0316(17) 0.0311(16) -0.0095(15) 0.0127(14) -0.0046(14)
C1 0.0308(18) 0.0241(18) 0.0220(16) 0.0026(14) 0.0051(14) -0.0038(13)
C2 0.0337(18) 0.0240(18) 0.0176(15) -0.0016(14) 0.0068(13) 0.0004(13)
C3 0.048(2) 0.0254(18) 0.0174(15) -0.0007(16) 0.0110(15) 0.0017(14)
C4 0.050(2) 0.0276(19) 0.0155(15) -0.0035(16) 0.0078(15) -0.0009(14)
C5 0.0330(18) 0.0259(18) 0.0230(16) -0.0019(14) 0.0122(14) -0.0037(14)
C6 0.0226(16) 0.0300(19) 0.0197(15) 0.0012(14) 0.0040(13) 0.0008(13)
C7 0.0321(18) 0.0288(19) 0.0213(16) 0.0027(15) 0.0086(14) -0.0038(14)
C8 0.0274(17) 0.038(2) 0.0193(16) -0.0013(15) 0.0085(13) 0.0010(14)
C9 0.0243(17) 0.0317(19) 0.0207(15) 0.0009(14) 0.0027(13) 0.0018(14)
C10 0.0288(18) 0.0284(19) 0.0220(16) 0.0033(14) 0.0081(14) -0.0024(14)
C11 0.0259(17) 0.0308(19) 0.0202(15) 0.0011(14) 0.0078(13) 0.0008(14)
C12 0.0240(16) 0.0242(18) 0.0234(16) -0.0010(13) 0.0099(13) 0.0009(13)
C13 0.0302(18) 0.0216(17) 0.0269(17) 0.0023(14) 0.0103(14) 0.0004(14)
C14 0.0288(18) 0.035(2) 0.0202(16) 0.0024(15) 0.0086(13) -0.0019(14)
C15 0.0255(17) 0.0281(19) 0.0238(16) 0.0003(14) 0.0100(13) -0.0061(14)
C16 0.0339(18) 0.0220(17) 0.0296(17) -0.0010(15) 0.0136(15) -0.0013(14)
C17 0.0274(17) 0.0306(19) 0.0215(16) -0.0003(14) 0.0084(13) -0.0001(14)
C18 0.0287(18) 0.032(2) 0.0234(17) 0.0045(15) 0.0093(14) 0.0007(15)
C19 0.0334(19) 0.0253(18) 0.0274(17) -0.0002(15) 0.0135(15) -0.0011(15)
B1 0.0255(19) 0.035(2) 0.0162(17) 0.0021(17) 0.0030(14) -0.0037(16)
B2 0.0228(19) 0.027(2) 0.0232(18) -0.0052(15) 0.0098(15) 0.0013(16)

loop_
_atom_type_symbol
_atom_type_description
_atom_type_scat_dispersion_real
_atom_type_scat_dispersion_imag
_atom_type_scat_source
C C 0.0033 0.0016 'International Tables Vol C Tables 4.2.6.8 and 6.1.1.4'
H H 0.0000 0.0000 'International Tables Vol C Tables 4.2.6.8 and 6.1.1.4'
B B 0.0013 0.0007 'International Tables Vol C Tables 4.2.6.8 and 6.1.1.4'
N N 0.0061 0.0033 'International Tables Vol C Tables 4.2.6.8 and 6.1.1.4'
O O 0.0106 0.0060 'International Tables Vol C Tables 4.2.6.8 and 6.1.1.4'

loop_
_geom_angle_atom_site_label_1
_geom_angle_atom_site_label_2
_geom_angle_atom_site_label_3
_geom_angle
_geom_angle_publ_flag
B1 O1 C1 120.2(3) ?
B1 O2 C3 120.1(3) ?
B2 O3 C4 120.9(3) ?
B2 O4 C5 118.9(2) ?
O1 C1 H1A 109.2 ?
O1 C1 H1B 109.2 ?
O1 C1 C2 111.9(3) ?
H1A C1 H1B 107.9 ?
C2 C1 H1A 109.2 ?
C2 C1 H1B 109.2 ?
C1 C2 C4 110.1(3) ?
C3 C2 C1 108.7(3) ?
C3 C2 C4 107.6(2) ?
C5 C2 C1 110.5(2) ?
C5 C2 C3 111.5(3) ?
C5 C2 C4 108.4(3) ?
O2 C3 C2 113.3(2) ?
O2 C3 H3A 108.9 ?
O2 C3 H3B 108.9 ?
C2 C3 H3A 108.9 ?
C2 C3 H3B 108.9 ?
H3A C3 H3B 107.7 ?
O3 C4 C2 112.5(2) ?
O3 C4 H4A 109.1 ?
O3 C4 H4B 109.1 ?
C2 C4 H4A 109.1 ?
C2 C4 H4B 109.1 ?
H4A C4 H4B 107.8 ?
O4 C5 C2 111.6(3) ?
O4 C5 H5A 109.3 ?
O4 C5 H5B 109.3 ?
C2 C5 H5A 109.3 ?
C2 C5 H5B 109.3 ?
H5A C5 H5B 108.0 ?
C7 C6 B1 119.7(3) ?
C11 C6 C7 117.5(3) ?
C11 C6 B1 122.8(3) ?
C6 C7 H7 119.3 ?
C8 C7 C6 121.4(3) ?
C8 C7 H7 119.3 ?
C7 C8 H8 120.1 ?
C7 C8 C9 119.8(3) ?
C9 C8 H8 120.1 ?
C8 C9 C10 119.8(3) ?
C8 C9 C18 119.8(3) ?
C10 C9 C18 120.4(3) ?
C9 C10 H10 120.2 ?
C11 C10 C9 119.7(3) ?
C11 C10 H10 120.2 ?
C6 C11 H11 119.1 ?
C10 C11 C6 121.9(3) ?
C10 C11 H11 119.1 ?
C13 C12 B2 122.0(3) ?
C17 C12 C13 117.7(3) ?
C17 C12 B2 120.1(3) ?
C12 C13 H13 119.1 ?
C14 C13 C12 121.7(3) ?
C14 C13 H13 119.1 ?
C13 C14 H14 120.4 ?
C13 C14 C15 119.2(3) ?
C15 C14 H14 120.4 ?
C14 C15 C19 119.8(3) ?
C16 C15 C14 120.2(3) ?
C16 C15 C19 119.9(3) ?
C15 C16 H16 120.5 ?
C17 C16 C15 119.1(3) ?
C17 C16 H16 120.5 ?
C12 C17 H17 119.0 ?
C16 C17 C12 121.9(3) ?
C16 C17 H17 119.0 ?
N1 C18 C9 178.3(4) ?
N2 C19 C15 177.5(3) ?
O1 B1 O2 122.9(3) y
O1 B1 C6 118.4(3) y
O2 B1 C6 118.6(3) y
O3 B2 C12 117.8(3) y
O4 B2 O3 123.0(3) y
O4 B2 C12 119.1(3) y

loop_
_geom_bond_atom_site_label_1
_geom_bond_atom_site_label_2
_geom_bond_distance
_geom_bond_publ_flag
B1 O1 1.360(4) y
B1 O2 1.369(4) y
B2 O3 1.366(4) y
B2 O4 1.364(4) y
B1 C6 1.553(5) y
B2 C12 1.567(5) y
O1 C1 1.433(4) ?
O2 C3 1.433(4) ?
O3 C4 1.433(4) ?
O4 C5 1.445(4) ?
N1 C18 1.146(4) ?
N2 C19 1.149(4) ?
C1 H1A 0.9700 ?
C1 H1B 0.9700 ?
C1 C2 1.531(4) ?
C2 C3 1.525(4) ?
C2 C4 1.533(5) ?
C2 C5 1.519(4) ?
C3 H3A 0.9700 ?
C3 H3B 0.9700 ?
C4 H4A 0.9700 ?
C4 H4B 0.9700 ?
C5 H5A 0.9700 ?
C5 H5B 0.9700 ?
C6 C7 1.406(4) ?
C6 C11 1.402(4) ?
C7 H7 0.9300 ?
C7 C8 1.382(5) ?
C8 H8 0.9300 ?
C8 C9 1.394(5) ?
C9 C10 1.403(4) ?
C9 C18 1.442(5) ?
C10 H10 0.9300 ?
C10 C11 1.372(5) ?
C11 H11 0.9300 ?
C12 C13 1.396(4) ?
C12 C17 1.395(5) ?
C13 H13 0.9300 ?
C13 C14 1.388(5) ?
C14 H14 0.9300 ?
C14 C15 1.399(5) ?
C15 C16 1.396(4) ?
C15 C19 1.446(5) ?
C16 H16 0.9300 ?
C16 C17 1.387(5) ?
C17 H17 0.9300 ?

loop_
_geom_hbond_atom_site_label_D
_geom_hbond_atom_site_label_H
_geom_hbond_atom_site_label_A
_geom_hbond_site_symmetry_A
_geom_hbond_distance_DH
_geom_hbond_distance_HA
_geom_hbond_distance_DA
_geom_hbond_angle_DHA
_geom_hbond_publ_flag
C1 H1B N1 1_545 0.97 2.69 3.222(5) 115 yes
C3 H3A O4 4_576 0.97 2.71 3.417(5) 130 yes
C3 H3B O1 4_576 0.97 2.62 3.438(4) 141 yes
C7 H7 N1 2_645 0.93 2.54 3.269(5) 135 yes
C14 H14 O4 3_565 0.93 2.71 3.407(3) 133 yes
C16 H16 N2 3_555 0.93 2.65 3.477(5) 149 yes
C1 H1A C18 3_676 0.97 2.66 3.598(4) 164 yes

loop_
_geom_torsion_atom_site_label_1
_geom_torsion_atom_site_label_2
_geom_torsion_atom_site_label_3
_geom_torsion_atom_site_label_4
_geom_torsion
_geom_torsion_publ_flag
O1 C1 C2 C3 -51.9(3) ?
O1 C1 C2 C4 -169.5(2) ?
O1 C1 C2 C5 70.7(3) ?
C1 O1 B1 O2 -5.4(5) ?
C1 O1 B1 C6 176.4(3) ?
C1 C2 C3 O2 49.2(4) ?
C1 C2 C4 O3 -71.7(3) ?
C1 C2 C5 O4 66.0(3) ?
C3 O2 B1 O1 1.9(5) ?
C3 O2 B1 C6 -179.9(3) ?
C3 C2 C4 O3 170.0(3) ?
C3 C2 C5 O4 -173.0(2) ?
C4 O3 B2 O4 0.3(5) ?
C4 O3 B2 C12 -178.2(3) ?
C4 C2 C3 O2 168.4(3) ?
C4 C2 C5 O4 -54.8(3) ?
C5 O4 B2 O3 -6.0(4) ?
C5 O4 B2 C12 172.4(3) ?
C5 C2 C3 O2 -72.9(4) ?
C5 C2 C4 O3 49.4(4) ?
C6 C7 C8 C9 -0.3(5) ?
C7 C6 C11 C10 1.8(5) ?
C7 C6 B1 O1 -2.6(5) ?
C7 C6 B1 O2 179.1(3) ?
C7 C8 C9 C10 1.6(5) ?
C7 C8 C9 C18 -179.2(3) ?
C8 C9 C10 C11 -1.1(5) ?
C9 C10 C11 C6 -0.7(5) ?
C11 C6 C7 C8 -1.4(5) ?
C11 C6 B1 O1 178.5(3) ?
C11 C6 B1 O2 0.3(5) ?
C12 C13 C14 C15 -1.0(5) ?
C13 C12 C17 C16 -4.4(5) ?
C13 C12 B2 O3 -171.1(3) ?
C13 C12 B2 O4 10.3(5) ?
C13 C14 C15 C16 -2.5(5) ?
C13 C14 C15 C19 173.7(3) ?
C14 C15 C16 C17 2.4(5) ?
C15 C16 C17 C12 1.1(5) ?
C17 C12 C13 C14 4.4(5) ?
C17 C12 B2 O3 15.2(4) ?
C17 C12 B2 O4 -163.4(3) ?
C18 C9 C10 C11 179.7(3) ?
C19 C15 C16 C17 -173.7(3) ?
B1 O1 C1 C2 31.6(4) y
B1 O2 C3 C2 -25.4(4) y
B1 C6 C7 C8 179.7(3) ?
B1 C6 C11 C10 -179.3(3) ?
B2 O3 C4 C2 -23.4(4) y
B2 O4 C5 C2 34.5(4) y
B2 C12 C13 C14 -169.5(3) ?
B2 C12 C17 C16 169.5(3) ?

_cod_database_fobs_code 2021056
